data_1552592
loop_
_publ_author_name
'Phukhamsakda, Chayanard'
'Macabeo, Allan Patrick G.'
'Huch, Volker'
'Cheng, Tian'
'Hyde, Kevin D.'
'Stadler, Marc'

_publ_section_title
;
 Sparticolins A-G, Biologically Active Oxidized Spirodioxynaphthalene
 Derivatives from the Ascomycete <i>Sparticola junci</i>.
;
_journal_issue 10
_journal_name_full 'Journal of natural products'
_journal_page_first 2878
_journal_page_last 2885
_journal_paper_doi 10.1021/acs.jnatprod.9b00604
_journal_volume 82
_journal_year 2019
_chemical_absolute_configuration ad
_chemical_formula_moiety 'C19 H14 O5, H2 O'
_chemical_formula_sum 'C19 H16 O6'
_chemical_formula_weight 340.32
_space_group_crystal_system orthorhombic
_space_group_IT_number 19
_space_group_name_Hall 'P 2ac 2ab'
_space_group_name_H-M_alt 'P 21 21 21'
_atom_sites_solution_hydrogens difmap
_audit_creation_method SHELXL-2018/3
_cell_angle_alpha 90
_cell_angle_beta 90
_cell_angle_gamma 90
_cell_formula_units_Z 4
_cell_length_a 5.5027(4)
_cell_length_b 7.9285(5)
_cell_length_c 36.706(2)
_cell_measurement_reflns_used 9833
_cell_measurement_temperature 152(2)
_cell_measurement_theta_max 80.32
_cell_measurement_theta_min 5.58
_cell_volume 1601.42(18)
_computing_cell_refinement 'Bruker SAINT'
_computing_data_collection 'Bruker APEX2'
_computing_data_reduction 'Bruker SAINT'
_computing_molecular_graphics 'Bruker SHELXTL'
_computing_publication_material 'Bruker SHELXTL'
_computing_structure_refinement 'SHELXL-2018/3 (Sheldrick, 2018)'
_computing_structure_solution 'SHELXS-97 (Sheldrick 2008)'
_diffrn_ambient_temperature 152(2)
_diffrn_measured_fraction_theta_full 0.988
_diffrn_measured_fraction_theta_max 0.982
_diffrn_measurement_device_type 'Bruker APEX-II CCD'
_diffrn_measurement_method '\f and \w scans'
_diffrn_radiation_type CuK\a
_diffrn_radiation_wavelength 1.54178
_diffrn_reflns_av_R_equivalents 0.0189
_diffrn_reflns_av_unetI/netI 0.0137
_diffrn_reflns_Laue_measured_fraction_full 0.988
_diffrn_reflns_Laue_measured_fraction_max 0.982
_diffrn_reflns_limit_h_max 6
_diffrn_reflns_limit_h_min -6
_diffrn_reflns_limit_k_max 10
_diffrn_reflns_limit_k_min -9
_diffrn_reflns_limit_l_max 46
_diffrn_reflns_limit_l_min -46
_diffrn_reflns_number 24154
_diffrn_reflns_point_group_measured_fraction_full 0.982
_diffrn_reflns_point_group_measured_fraction_max 0.971
_diffrn_reflns_theta_full 67.679
_diffrn_reflns_theta_max 80.377
_diffrn_reflns_theta_min 6.080
_exptl_absorpt_coefficient_mu 0.885
_exptl_absorpt_correction_T_max 0.7543
_exptl_absorpt_correction_T_min 0.6382
_exptl_absorpt_correction_type multi-scan
_exptl_absorpt_process_details
; 
 SADABS 2016/2: Krause, L., Herbst-Irmer, R., Sheldrick G.M. & Stalke D., 
 J. Appl. Cryst. 48 (2015) 3-10 
;
_exptl_crystal_colour colourless
_exptl_crystal_density_diffrn 1.412
_exptl_crystal_description block
_exptl_crystal_F_000 712
_exptl_crystal_size_max 0.630
_exptl_crystal_size_mid 0.120
_exptl_crystal_size_min 0.057
_refine_diff_density_max 0.204
_refine_diff_density_min -0.140
_refine_diff_density_rms 0.030
_refine_ls_abs_structure_details
; 
 Flack x determined using 1360 quotients [(I+)-(I-)]/[(I+)+(I-)] 
 (Parsons, Flack and Wagner, Acta Cryst. B69 (2013) 249-259). 
;
_refine_ls_abs_structure_Flack 0.03(2)
_refine_ls_extinction_method none
_refine_ls_goodness_of_fit_ref 1.063
_refine_ls_hydrogen_treatment refall
_refine_ls_matrix_type full
_refine_ls_number_parameters 290
_refine_ls_number_reflns 3406
_refine_ls_number_restraints 0
_refine_ls_restrained_S_all 1.063
_refine_ls_R_factor_all 0.0244
_refine_ls_R_factor_gt 0.0244
_refine_ls_shift/su_max 0.002
_refine_ls_shift/su_mean 0.000
_refine_ls_structure_factor_coef Fsqd
_refine_ls_weighting_details 'w=1/[\s^2^(Fo^2^)+(0.0339P)^2^+0.3211P] where P=(Fo^2^+2Fc^2^)/3'
_refine_ls_weighting_scheme calc
_refine_ls_wR_factor_gt 0.0640
_refine_ls_wR_factor_ref 0.0640
_reflns_Friedel_coverage 0.666
_reflns_Friedel_fraction_full 0.973
_reflns_Friedel_fraction_max 0.954
_reflns_number_gt 3406
_reflns_number_total 3406
_reflns_threshold_expression 'I > 2\s(I)'
_cod_data_source_file np9b00604_si_002.cif
_cod_data_source_block sh3991a
_cod_database_code 1552592
_shelx_shelxl_version_number 2018/3
_shelx_space_group_comment
; 
The symmetry employed for this shelxl refinement is uniquely defined 
by the following loop, which should always be used as a source of 
symmetry information in preference to the above space-group names. 
They are only intended as comments. 
;
_shelx_estimated_absorpt_t_min 0.606
_shelx_estimated_absorpt_t_max 0.951

loop_
_space_group_symop_operation_xyz
'x, y, z'
'-x+1/2, -y, z+1/2'
'-x, y+1/2, -z+1/2'
'x+1/2, -y+1/2, -z'

loop_
_atom_site_label
_atom_site_type_symbol
_atom_site_fract_x
_atom_site_fract_y
_atom_site_fract_z
_atom_site_U_iso_or_equiv
_atom_site_adp_type
_atom_site_occupancy
_atom_site_site_symmetry_order
_atom_site_calc_flag
O1 O 0.73419(19) 0.34704(12) 0.10154(2) 0.0194(2) Uani 1 1 d
O2 O 0.48733(18) 0.11555(12) 0.11645(3) 0.0195(2) Uani 1 1 d
O3 O 0.41320(19) 0.28297(13) 0.21868(3) 0.0220(2) Uani 1 1 d
O4 O -0.37595(19) 0.79989(13) 0.17074(3) 0.0221(2) Uani 1 1 d
O5 O -0.08749(19) 0.80176(14) 0.21356(3) 0.0240(2) Uani 1 1 d
C1 C 0.6396(3) 0.24634(16) 0.13087(3) 0.0176(3) Uani 1 1 d
C2 C 0.8366(3) 0.17819(17) 0.15557(4) 0.0192(3) Uani 1 1 d
C3 C 0.8084(3) 0.23168(18) 0.18953(4) 0.0206(3) Uani 1 1 d
C4 C 0.5931(3) 0.34769(17) 0.19396(4) 0.0189(3) Uani 1 1 d
C5 C 0.4929(3) 0.35932(17) 0.15563(3) 0.0173(3) Uani 1 1 d
C6 C 0.3095(3) 0.45620(18) 0.14426(4) 0.0191(3) Uani 1 1 d
C7 C 0.1734(3) 0.56734(17) 0.16803(4) 0.0196(3) Uani 1 1 d
C8 C -0.0186(3) 0.65786(18) 0.15707(4) 0.0204(3) Uani 1 1 d
C9 C -0.1589(3) 0.76046(16) 0.18318(4) 0.0185(3) Uani 1 1 d
C10 C 0.8643(3) 0.25336(17) 0.07642(3) 0.0188(3) Uani 1 1 d
C11 C 1.0438(3) 0.3267(2) 0.05612(4) 0.0225(3) Uani 1 1 d
C12 C 1.1764(3) 0.2257(2) 0.03144(4) 0.0264(3) Uani 1 1 d
C13 C 1.1243(3) 0.0575(2) 0.02689(4) 0.0267(3) Uani 1 1 d
C14 C 0.9322(3) -0.0187(2) 0.04648(4) 0.0234(3) Uani 1 1 d
C15 C 0.8558(3) -0.1885(2) 0.04189(4) 0.0287(3) Uani 1 1 d
C16 C 0.6624(3) -0.25076(19) 0.06117(4) 0.0292(3) Uani 1 1 d
C17 C 0.5344(3) -0.15053(19) 0.08666(4) 0.0246(3) Uani 1 1 d
C18 C 0.6070(3) 0.01249(18) 0.09195(4) 0.0196(3) Uani 1 1 d
C19 C 0.8023(3) 0.08177(18) 0.07197(4) 0.0196(3) Uani 1 1 d
H1 H 0.967(4) 0.104(2) 0.1468(5) 0.028(5) Uiso 1 1 d
H2 H 0.915(4) 0.203(2) 0.2107(5) 0.026(5) Uiso 1 1 d
H3 H 0.644(3) 0.456(2) 0.2028(5) 0.021(4) Uiso 1 1 d
H4 H 0.262(3) 0.451(2) 0.1183(5) 0.017(4) Uiso 1 1 d
H5 H 0.226(3) 0.572(2) 0.1944(5) 0.021(4) Uiso 1 1 d
H6 H -0.084(4) 0.654(2) 0.1321(5) 0.024(5) Uiso 1 1 d
H7 H 1.082(4) 0.446(3) 0.0592(5) 0.026(5) Uiso 1 1 d
H8 H 1.308(4) 0.277(3) 0.0184(5) 0.032(5) Uiso 1 1 d
H9 H 1.216(4) -0.009(3) 0.0093(5) 0.032(5) Uiso 1 1 d
H10 H 0.947(4) -0.259(3) 0.0242(5) 0.034(5) Uiso 1 1 d
H11 H 0.614(4) -0.363(3) 0.0584(5) 0.025(5) Uiso 1 1 d
H12 H 0.403(4) -0.194(3) 0.1003(5) 0.032(5) Uiso 1 1 d
H13 H 0.436(5) 0.330(3) 0.2398(7) 0.050(7) Uiso 1 1 d
H14 H -0.461(5) 0.860(4) 0.1888(7) 0.066(8) Uiso 1 1 d
O6 O 0.6359(2) 0.44457(14) 0.27867(3) 0.0220(2) Uani 1 1 d
H15 H 0.785(5) 0.405(3) 0.2808(6) 0.041(6) Uiso 1 1 d
H16 H 0.636(4) 0.553(3) 0.2791(6) 0.037(6) Uiso 1 1 d

loop_
_atom_site_aniso_label
_atom_site_aniso_U_11
_atom_site_aniso_U_22
_atom_site_aniso_U_33
_atom_site_aniso_U_23
_atom_site_aniso_U_13
_atom_site_aniso_U_12
O1 0.0243(5) 0.0162(4) 0.0178(4) 0.0001(3) 0.0043(4) 0.0009(4)
O2 0.0193(5) 0.0181(4) 0.0212(4) -0.0038(4) 0.0010(4) -0.0011(4)
O3 0.0258(5) 0.0236(5) 0.0165(5) -0.0007(4) 0.0039(4) -0.0005(4)
O4 0.0195(5) 0.0225(5) 0.0243(5) -0.0028(4) -0.0016(4) 0.0039(4)
O5 0.0217(5) 0.0281(5) 0.0223(5) -0.0038(4) -0.0012(4) 0.0024(4)
C1 0.0188(6) 0.0159(6) 0.0180(6) -0.0007(5) 0.0004(5) -0.0008(5)
C2 0.0174(6) 0.0170(6) 0.0230(6) 0.0014(5) 0.0008(5) -0.0002(5)
C3 0.0186(6) 0.0201(6) 0.0231(6) 0.0015(5) -0.0021(5) -0.0003(5)
C4 0.0213(7) 0.0175(6) 0.0180(6) 0.0003(5) 0.0005(5) -0.0015(5)
C5 0.0187(6) 0.0152(6) 0.0179(6) -0.0012(5) 0.0014(5) -0.0019(5)
C6 0.0195(6) 0.0188(6) 0.0191(6) -0.0013(5) 0.0000(5) -0.0011(5)
C7 0.0197(6) 0.0184(6) 0.0207(6) -0.0009(5) 0.0009(5) -0.0013(5)
C8 0.0214(7) 0.0192(6) 0.0205(6) -0.0014(5) 0.0000(6) -0.0005(5)
C9 0.0182(6) 0.0155(6) 0.0219(6) 0.0016(5) 0.0006(5) -0.0020(5)
C10 0.0205(7) 0.0209(6) 0.0150(6) -0.0003(5) -0.0009(5) 0.0032(5)
C11 0.0240(7) 0.0257(7) 0.0178(6) 0.0013(5) -0.0007(5) -0.0009(6)
C12 0.0230(7) 0.0380(8) 0.0182(6) 0.0023(6) 0.0017(6) 0.0020(7)
C13 0.0270(8) 0.0350(8) 0.0181(6) -0.0027(6) 0.0016(6) 0.0093(7)
C14 0.0281(7) 0.0257(7) 0.0162(6) -0.0012(5) -0.0029(5) 0.0079(6)
C15 0.0388(9) 0.0246(7) 0.0225(6) -0.0058(6) -0.0024(7) 0.0096(7)
C16 0.0438(9) 0.0175(7) 0.0263(7) -0.0047(5) -0.0067(7) 0.0025(7)
C17 0.0305(8) 0.0210(7) 0.0222(6) -0.0007(5) -0.0035(6) -0.0011(6)
C18 0.0228(7) 0.0188(6) 0.0171(6) -0.0010(5) -0.0024(5) 0.0022(5)
C19 0.0216(7) 0.0207(6) 0.0165(6) -0.0003(5) -0.0027(5) 0.0040(5)
O6 0.0196(5) 0.0223(5) 0.0242(5) -0.0001(4) -0.0002(4) -0.0018(4)

loop_
_atom_type_symbol
_atom_type_description
_atom_type_scat_dispersion_real
_atom_type_scat_dispersion_imag
_atom_type_scat_source
C C 0.0181 0.0091 'International Tables Vol C Tables 4.2.6.8 and 6.1.1.4'
H H 0.0000 0.0000 'International Tables Vol C Tables 4.2.6.8 and 6.1.1.4'
O O 0.0492 0.0322 'International Tables Vol C Tables 4.2.6.8 and 6.1.1.4'

loop_
_geom_angle_atom_site_label_1
_geom_angle_atom_site_label_2
_geom_angle_atom_site_label_3
_geom_angle
C10 O1 C1 112.85(10)
C18 O2 C1 112.90(11)
C4 O3 H13 107.9(17)
C9 O4 H14 109.2(17)
O2 C1 O1 109.68(10)
O2 C1 C5 109.81(11)
O1 C1 C5 108.35(10)
O2 C1 C2 112.42(11)
O1 C1 C2 112.80(11)
C5 C1 C2 103.53(10)
C3 C2 C1 111.42(12)
C3 C2 H1 126.0(11)
C1 C2 H1 122.6(11)
C2 C3 C4 112.85(12)
C2 C3 H2 126.0(11)
C4 C3 H2 121.2(11)
O3 C4 C3 113.02(11)
O3 C4 C5 110.96(11)
C3 C4 C5 102.89(11)
O3 C4 H3 107.9(11)
C3 C4 H3 110.5(11)
C5 C4 H3 111.6(10)
C6 C5 C1 123.84(12)
C6 C5 C4 126.93(12)
C1 C5 C4 109.20(11)
C5 C6 C7 123.53(13)
C5 C6 H4 118.6(10)
C7 C6 H4 117.9(10)
C8 C7 C6 123.57(13)
C8 C7 H5 119.5(10)
C6 C7 H5 116.9(11)
C7 C8 C9 120.88(13)
C7 C8 H6 123.3(11)
C9 C8 H6 115.6(11)
O5 C9 O4 122.85(13)
O5 C9 C8 124.76(13)
O4 C9 C8 112.36(12)
C11 C10 O1 120.59(13)
C11 C10 C19 121.43(13)
O1 C10 C19 117.97(12)
C10 C11 C12 118.79(14)
C10 C11 H7 120.4(11)
C12 C11 H7 120.8(11)
C13 C12 C11 121.38(15)
C13 C12 H8 120.6(12)
C11 C12 H8 118.0(12)
C12 C13 C14 120.58(14)
C12 C13 H9 119.9(12)
C14 C13 H9 119.4(12)
C13 C14 C15 124.47(14)
C13 C14 C19 118.11(14)
C15 C14 C19 117.41(14)
C16 C15 C14 120.68(14)
C16 C15 H10 122.0(13)
C14 C15 H10 117.3(13)
C15 C16 C17 121.71(15)
C15 C16 H11 120.5(12)
C17 C16 H11 117.8(12)
C18 C17 C16 118.64(15)
C18 C17 H12 119.5(13)
C16 C17 H12 121.8(13)
C17 C18 O2 120.80(13)
C17 C18 C19 121.11(13)
O2 C18 C19 118.07(12)
C10 C19 C18 119.91(13)
C10 C19 C14 119.63(14)
C18 C19 C14 120.43(13)
H15 O6 H16 110(2)

loop_
_geom_bond_atom_site_label_1
_geom_bond_atom_site_label_2
_geom_bond_distance
O1 C10 1.3839(16)
O1 C1 1.4376(15)
O2 C18 1.3819(16)
O2 C1 1.4343(16)
O3 C4 1.4376(17)
O3 H13 0.87(2)
O4 C9 1.3165(17)
O4 H14 0.94(3)
O5 C9 1.2266(17)
C1 C5 1.5099(18)
C1 C2 1.5133(19)
C2 C3 1.326(2)
C2 H1 0.98(2)
C3 C4 1.509(2)
C3 H2 1.000(19)
C4 C5 1.5136(18)
C4 H3 0.960(19)
C5 C6 1.335(2)
C6 C7 1.4486(19)
C6 H4 0.990(17)
C7 C8 1.339(2)
C7 H5 1.011(17)
C8 C9 1.4750(19)
C8 H6 0.985(19)
C10 C11 1.367(2)
C10 C19 1.4120(19)
C11 C12 1.412(2)
C11 H7 0.97(2)
C12 C13 1.374(2)
C12 H8 0.96(2)
C13 C14 1.414(2)
C13 H9 0.97(2)
C14 C15 1.420(2)
C14 C19 1.422(2)
C15 C16 1.371(3)
C15 H10 0.99(2)
C16 C17 1.415(2)
C16 H11 0.94(2)
C17 C18 1.367(2)
C17 H12 0.94(2)
C18 C19 1.412(2)
O6 H15 0.88(3)
O6 H16 0.86(2)
